data_4518371
loop_
_publ_author_name
'Wu, Hongwei'
'Baryshnikov, Glib V.'
'Kuklin, Artem'
'Minaev, Boris F.'
'Wu, Bin'
'Gu, Long'
'Zhu, Liangliang'
'\%Agren, Hans'
'Zhao, Yanli'

_publ_section_title
;
 Multidimensional Structure Conformation of Persulfurated Benzene for
 Highly Efficient Phosphorescence.
;
_journal_name_full 'ACS applied materials &amp; interfaces'
_journal_paper_doi 10.1021/acsami.0c16338
_journal_year 2020
_chemical_formula_sum 'C49.08 H43.62 N0.54 S12'
_chemical_formula_weight 1025.77
_space_group_crystal_system monoclinic
_space_group_IT_number 15
_space_group_name_Hall '-C 2yc'
_space_group_name_H-M_alt 'C 1 2/c 1'
_atom_sites_solution_hydrogens geom
_atom_sites_solution_primary dual
_cell_angle_alpha 90
_cell_angle_beta 123.2921(10)
_cell_angle_gamma 90
_cell_formula_units_Z 8
_cell_length_a 41.6731(15)
_cell_length_b 9.5991(3)
_cell_length_c 29.4126(11)
_cell_measurement_reflns_used 6012
_cell_measurement_temperature 100.(2)
_cell_measurement_theta_max 26.39
_cell_measurement_theta_min 2.46
_cell_volume 9834.8(6)
_computing_cell_refinement 'SAINT V8.40A (Bruker AXS Inc., 2019)'
_computing_data_collection 'APEX3 (Bruker AXS Inc., 2019)'
_computing_data_reduction 'SAINT V8.40A (Bruker AXS Inc., 2019)'
_computing_molecular_graphics 'XP (Bruker AXS Inc., 2019)'
_computing_publication_material 'APEX3 (Bruker AXS Inc., 2019)'
_computing_structure_refinement 'SHELXL-2018/3 (Sheldrick, 2018)'
_computing_structure_solution 'SHELXT 2014/5 (Sheldrick, 2014)'
_diffrn_ambient_temperature 100.(2)
_diffrn_detector_area_resol_mean 7.4074
_diffrn_measured_fraction_theta_full 0.998
_diffrn_measured_fraction_theta_max 0.998
_diffrn_measurement_device_type 'Photon II CPADs detector'
_diffrn_measurement_method 'phi and omega scans'
_diffrn_radiation_monochromator 'Multilayer Mirror'
_diffrn_radiation_type MoK\a
_diffrn_radiation_wavelength 0.71073
_diffrn_reflns_av_R_equivalents 0.1450
_diffrn_reflns_av_unetI/netI 0.0795
_diffrn_reflns_limit_h_max 53
_diffrn_reflns_limit_h_min -53
_diffrn_reflns_limit_k_max 12
_diffrn_reflns_limit_k_min -12
_diffrn_reflns_limit_l_max 37
_diffrn_reflns_limit_l_min -37
_diffrn_reflns_number 78626
_diffrn_reflns_theta_full 27.13
_diffrn_reflns_theta_max 27.13
_diffrn_reflns_theta_min 2.20
_diffrn_source 'Incoatec microfocus source'
_diffrn_source_type 'Bruker D8 Quest'
_exptl_absorpt_coefficient_mu 0.568
_exptl_absorpt_correction_T_max 0.99
_exptl_absorpt_correction_T_min 0.88
_exptl_absorpt_correction_type multi-scan
_exptl_absorpt_process_details
; 
SADABS-2016/2 - Bruker AXS area detector scaling and absorption correction 
;
_exptl_crystal_colour orange
_exptl_crystal_density_diffrn 1.386
_exptl_crystal_density_method 'not measured'
_exptl_crystal_description needle
_exptl_crystal_F_000 4271
_exptl_crystal_size_max 0.240
_exptl_crystal_size_mid 0.120
_exptl_crystal_size_min 0.020
_refine_diff_density_max 0.783
_refine_diff_density_min -0.865
_refine_ls_extinction_method none
_refine_ls_goodness_of_fit_ref 1.045
_refine_ls_hydrogen_treatment constr
_refine_ls_matrix_type full
_refine_ls_number_parameters 648
_refine_ls_number_reflns 10867
_refine_ls_number_restraints 381
_refine_ls_restrained_S_all 1.041
_refine_ls_R_factor_all 0.1148
_refine_ls_R_factor_gt 0.0547
_refine_ls_shift/su_max 0.001
_refine_ls_shift/su_mean 0.000
_refine_ls_structure_factor_coef Fsqd
_refine_ls_weighting_details 'w=1/[\s^2^(Fo^2^)+(0.0321P)^2^+24.5344P] where P=(Fo^2^+2Fc^2^)/3'
_refine_ls_weighting_scheme calc
_refine_ls_wR_factor_gt 0.1012
_refine_ls_wR_factor_ref 0.1295
_reflns_number_gt 6620
_reflns_number_total 10867
_reflns_threshold_expression 'I > 2\s(I)'
_cod_data_source_file am0c16338_si_012.cif
_cod_data_source_block zhao192m
_cod_depositor_comments
;
The following automatic conversions were performed:

data item '_exptl_absorpt_correction_type' value 'Multi-Scan' was
changed to 'multi-scan' in accordance with the
/home/data/users/saulius/crontab/automatic-downloads/rss-feeds/ACS/lib/dictionaries/cif_core.dic
dictionary named 'cif_core.dic' version 2.4.2 last updated on
2011-04-26.

Automatic conversion script
Id: cif_fix_values 7556 2019-12-06 15:28:31Z antanas 
;
_cod_database_code 4518371

loop_
_space_group_symop_operation_xyz
'x, y, z'
'-x, y, -z+1/2'
'x+1/2, y+1/2, z'
'-x+1/2, y+1/2, -z+1/2'
'-x, -y, -z'
'x, -y, z-1/2'
'-x+1/2, -y+1/2, -z'
'x+1/2, -y+1/2, z-1/2'

loop_
_atom_site_type_symbol
_atom_site_label
_atom_site_fract_x
_atom_site_fract_y
_atom_site_fract_z
_atom_site_U_iso_or_equiv
_atom_site_adp_type
_atom_site_calc_flag
_atom_site_refinement_flags_adp
_atom_site_refinement_flags_occupancy
_atom_site_refinement_flags_posn
_atom_site_occupancy
_atom_site_disorder_assembly
_atom_site_disorder_group
C C1 0.66970(10) 0.9435(4) 0.57129(13) 0.0298(9) Uani d . . . 1.0 . .
C C2 0.64726(10) 0.8613(4) 0.58308(13) 0.0287(8) Uani d . . . 1.0 . .
C C3 0.64610(9) 0.7159(4) 0.57573(13) 0.0293(8) Uani d . . . 1.0 . .
C C4 0.66155(10) 0.6578(4) 0.54755(14) 0.0307(9) Uani d . . . 1.0 . .
C C5 0.68172(10) 0.7418(4) 0.53235(13) 0.0328(9) Uani d . . . 1.0 . .
C C6 0.68651(9) 0.8846(4) 0.54536(13) 0.0317(9) Uani d . . . 1.0 . .
C C7 0.68995(10) 1.1443(4) 0.65211(13) 0.0274(8) Uani d . . . 1.0 . .
C C8 0.68278(10) 1.2723(4) 0.66691(14) 0.0287(8) Uani d . . . 1.0 . .
H H8 0.668071 1.340246 0.639723 0.034 Uiso calc U . R 1.0 . .
C C9 0.69692(10) 1.3022(4) 0.72116(14) 0.0270(8) Uani d . . . 1.0 . .
H H9 0.692151 1.390355 0.730979 0.032 Uiso calc U . R 1.0 . .
C C10 0.71807(9) 1.2019(4) 0.76080(13) 0.0246(8) Uani d . . . 1.0 . .
C C11 0.72514(10) 1.0728(4) 0.74577(14) 0.0279(8) Uani d . . . 1.0 . .
H H11 0.739418 1.003861 0.772725 0.033 Uiso calc U . R 1.0 . .
C C12 0.71141(10) 1.0448(4) 0.69169(13) 0.0284(8) Uani d . . . 1.0 . .
H H12 0.716709 0.957712 0.68183 0.034 Uiso calc U . R 1.0 . .
C C13 0.71573(11) 1.3851(4) 0.83276(15) 0.0343(9) Uani d . . . 1.0 . .
H H13A 0.724883 1.464315 0.821896 0.051 Uiso calc U . R 1.0 . .
H H13B 0.721944 1.400211 0.869716 0.051 Uiso calc U . R 1.0 . .
H H13C 0.687859 1.37614 0.807582 0.051 Uiso calc U . R 1.0 . .
C C14 0.64369(10) 0.6468(4) 0.66526(14) 0.0281(8) Uani d . . . 1.0 . .
C C15 0.68131(10) 0.6913(4) 0.69969(14) 0.0302(8) Uani d . . . 1.0 . .
H H15 0.69721 0.701504 0.686033 0.036 Uiso calc U . R 1.0 . .
C C16 0.69603(10) 0.7213(4) 0.75403(14) 0.0295(8) Uani d . . . 1.0 . .
H H16 0.721787 0.752381 0.777152 0.035 Uiso calc U . R 1.0 . .
C C17 0.67302(11) 0.7058(4) 0.77453(15) 0.0323(9) Uani d . . . 1.0 . .
C C18 0.63561(11) 0.6552(4) 0.74030(16) 0.0378(10) Uani d . . . 1.0 . .
H H18 0.620129 0.639746 0.754358 0.045 Uiso calc U . R 1.0 . .
C C19 0.62101(11) 0.6277(4) 0.68626(16) 0.0356(9) Uani d . . . 1.0 . .
H H19 0.595355 0.595575 0.663188 0.043 Uiso calc U . R 1.0 . .
C C20 0.73311(12) 0.8279(5) 0.87064(16) 0.0453(11) Uani d . . . 1.0 . .
H H20A 0.751904 0.762001 0.872894 0.068 Uiso calc U . R 1.0 . .
H H20B 0.741989 0.861789 0.907158 0.068 Uiso calc U . R 1.0 . .
H H20C 0.730241 0.906671 0.847502 0.068 Uiso calc U . R 1.0 . .
C C21 0.60572(10) 0.4597(5) 0.48595(14) 0.0361(10) Uani d . . . 1.0 . .
C C22 0.59246(11) 0.3241(5) 0.47105(15) 0.0424(11) Uani d . . . 1.0 . .
H H22 0.609917 0.248685 0.487795 0.051 Uiso calc U . R 1.0 . .
C C23 0.55415(11) 0.2970(5) 0.43212(16) 0.0470(11) Uani d . . . 1.0 . .
H H23 0.545672 0.203501 0.422237 0.056 Uiso calc U . R 1.0 . .
C C24 0.52829(11) 0.4047(5) 0.40767(15) 0.0449(11) Uani d . . . 1.0 . .
C C25 0.54100(12) 0.5393(5) 0.42334(17) 0.0550(14) Uani d . . . 1.0 . .
H H25 0.523256 0.614238 0.407682 0.066 Uiso calc U . R 1.0 . .
C C26 0.57930(11) 0.5667(5) 0.46159(16) 0.0512(13) Uani d . . . 1.0 . .
H H26 0.587606 0.660395 0.471315 0.061 Uiso calc U . R 1.0 . .
C C49 0.5097(3) 0.8004(11) 0.3073(4) 0.062(3) Uani d . P D 0.543(5) A 1
C C50 0.4930(3) 0.6547(11) 0.2887(4) 0.091(4) Uani d . P D 0.543(5) A 1
H H50A 0.513506 0.585545 0.308186 0.136 Uiso calc U P R 0.543(5) A 1
H H50B 0.481654 0.645789 0.24949 0.136 Uiso calc U P R 0.543(5) A 1
H H50C 0.473226 0.638955 0.296374 0.136 Uiso calc U P R 0.543(5) A 1
N N1 0.5214(3) 0.8987(9) 0.3202(4) 0.072(3) Uani d . P . 0.543(5) A 1
C C27 0.4749(2) 0.1788(7) 0.3426(3) 0.047(2) Uani d . P D 0.543(5) A 1
H H27A 0.490482 0.153765 0.328185 0.07 Uiso calc U P R 0.543(5) A 1
H H27B 0.44796 0.155469 0.315711 0.07 Uiso calc U P R 0.543(5) A 1
H H27C 0.483929 0.126883 0.376223 0.07 Uiso calc U P R 0.543(5) A 1
C C27A 0.4640(3) 0.5254(9) 0.3108(3) 0.041(2) Uani d . P D 0.457(5) A 2
H H27D 0.464877 0.609547 0.330339 0.061 Uiso calc U P R 0.457(5) A 2
H H27E 0.437779 0.510801 0.279399 0.061 Uiso calc U P R 0.457(5) A 2
H H27F 0.481373 0.536529 0.298326 0.061 Uiso calc U P R 0.457(5) A 2
C C28 0.67372(11) 0.7240(5) 0.43284(14) 0.0381(10) Uani d . . . 1.0 . .
C C29 0.68845(11) 0.8108(5) 0.41090(15) 0.0393(10) Uani d . . . 1.0 . .
H H29 0.7144 0.840862 0.432735 0.047 Uiso calc U . R 1.0 . .
C C30 0.66541(11) 0.8540(5) 0.35715(15) 0.0401(10) Uani d . . . 1.0 . .
H H30 0.675705 0.912955 0.342245 0.048 Uiso calc U . R 1.0 . .
C C31 0.62727(12) 0.8113(5) 0.32501(15) 0.0468(11) Uani d . . . 1.0 . .
C C32 0.61270(12) 0.7243(5) 0.34777(16) 0.0534(13) Uani d . . . 1.0 . .
H H32 0.586616 0.69568 0.326261 0.064 Uiso calc U . R 1.0 . .
C C33 0.63559(12) 0.6796(5) 0.40082(15) 0.0455(11) Uani d . . . 1.0 . .
H H33 0.62552 0.618948 0.415547 0.055 Uiso calc U . R 1.0 . .
C C34 0.62488(12) 0.9530(5) 0.24028(17) 0.0489(12) Uani d . . . 1.0 . .
H H34A 0.635513 1.035652 0.263538 0.073 Uiso calc U . R 1.0 . .
H H34B 0.609424 0.981802 0.202055 0.073 Uiso calc U . R 1.0 . .
H H34C 0.645892 0.892904 0.246333 0.073 Uiso calc U . R 1.0 . .
C C35 0.6754(3) 1.1008(14) 0.4742(3) 0.031(2) Uani d U P D 0.611(14) B 1
C C36 0.6832(3) 1.2378(14) 0.4679(4) 0.033(2) Uani d U P D 0.611(14) B 1
H H36 0.707151 1.278006 0.494569 0.039 Uiso calc U P R 0.611(14) B 1
C C37 0.6566(4) 1.3162(14) 0.4237(5) 0.039(2) Uani d U P D 0.611(14) B 1
H H37 0.662831 1.408527 0.419464 0.047 Uiso calc U P R 0.611(14) B 1
C C38 0.6210(3) 1.2612(11) 0.3854(4) 0.036(2) Uani d U P D 0.611(14) B 1
C C39 0.6117(4) 1.1279(12) 0.3937(5) 0.038(2) Uani d U P D 0.611(14) B 1
H H39 0.586746 1.091175 0.368884 0.045 Uiso calc U P R 0.611(14) B 1
C C40 0.6388(4) 1.0480(13) 0.4382(5) 0.034(2) Uani d U P D 0.611(14) B 1
H H40 0.632299 0.957663 0.443778 0.04 Uiso calc U P R 0.611(14) B 1
C C41 0.5455(3) 1.2690(12) 0.2930(4) 0.074(4) Uani d U P D 0.611(14) B 1
H H41A 0.550676 1.181669 0.280844 0.11 Uiso calc U P R 0.611(14) B 1
H H41B 0.525928 1.322128 0.261259 0.11 Uiso calc U P R 0.611(14) B 1
H H41C 0.536302 1.248325 0.316543 0.11 Uiso calc U P R 0.611(14) B 1
S S10 0.58819(14) 1.3681(7) 0.3295(2) 0.0457(10) Uani d U P D 0.611(14) B 1
C C35A 0.6731(5) 1.076(2) 0.4710(5) 0.031(3) Uani d U P DG 0.389(14) B 2
C C36A 0.6810(4) 1.210(2) 0.4620(5) 0.034(3) Uani d U P DG 0.389(14) B 2
H H36A 0.7055 1.250571 0.486499 0.041 Uiso calc U P R 0.389(14) B 2
C C37A 0.6531(5) 1.2856(17) 0.4172(6) 0.031(3) Uani d U P DG 0.389(14) B 2
H H37A 0.658437 1.377291 0.411008 0.037 Uiso calc U P R 0.389(14) B 2
C C38A 0.6172(5) 1.2267(15) 0.3813(6) 0.037(3) Uani d U P DG 0.389(14) B 2
C C39A 0.6094(5) 1.0925(16) 0.3903(7) 0.033(3) Uani d U P DG 0.389(14) B 2
H H39A 0.584885 1.052215 0.365829 0.04 Uiso calc U P R 0.389(14) B 2
C C40A 0.6373(6) 1.0172(17) 0.4352(7) 0.030(3) Uani d U P DG 0.389(14) B 2
H H40A 0.631947 0.925493 0.44132 0.036 Uiso calc U P R 0.389(14) B 2
C C41A 0.5552(4) 1.1847(16) 0.2761(5) 0.061(4) Uani d U P D 0.389(14) B 2
H H41D 0.571441 1.113001 0.274715 0.092 Uiso calc U P R 0.389(14) B 2
H H41E 0.537969 1.223758 0.239606 0.092 Uiso calc U P R 0.389(14) B 2
H H41F 0.540074 1.143273 0.288827 0.092 Uiso calc U P R 0.389(14) B 2
S S10A 0.5850(3) 1.3206(10) 0.3218(3) 0.0550(17) Uani d U P D 0.389(14) B 2
C C42 0.57291(10) 0.8995(4) 0.54508(14) 0.0291(8) Uani d . . . 1.0 . .
C C43 0.54561(10) 0.8338(4) 0.55087(15) 0.0326(9) Uani d . . . 1.0 . .
H H43 0.551929 0.808781 0.586125 0.039 Uiso calc U . R 1.0 . .
C C44 0.50909(10) 0.8042(4) 0.50564(15) 0.0343(9) Uani d . . . 1.0 . .
H H44 0.490625 0.759748 0.510112 0.041 Uiso calc U . R 1.0 . .
C C45 0.49985(10) 0.8400(4) 0.45415(15) 0.0363(9) Uani d . . . 1.0 . .
C C46 0.52739(11) 0.9051(5) 0.44856(15) 0.0423(11) Uani d . . . 1.0 . .
H H46 0.521329 0.928598 0.413297 0.051 Uiso calc U . R 1.0 . .
C C47 0.56321(11) 0.9360(4) 0.49332(15) 0.0389(10) Uani d . . . 1.0 . .
H H47 0.581408 0.982542 0.48881 0.047 Uiso calc U . R 1.0 . .
C C48 0.42915(12) 0.7108(5) 0.4157(2) 0.0619(14) Uani d . . . 1.0 . .
H H48A 0.442985 0.62458 0.433413 0.093 Uiso calc U . R 1.0 . .
H H48B 0.403497 0.688171 0.384193 0.093 Uiso calc U . R 1.0 . .
H H48C 0.426801 0.767206 0.441475 0.093 Uiso calc U . R 1.0 . .
S S1 0.67459(3) 1.12540(11) 0.58299(4) 0.0357(2) Uani d . . . 1.0 . .
S S2 0.73865(3) 1.22831(10) 0.83111(3) 0.0274(2) Uani d . . . 1.0 . .
S S3 0.62300(3) 0.60212(11) 0.59622(4) 0.0336(2) Uani d . . . 1.0 . .
S S4 0.68761(3) 0.74185(12) 0.84195(4) 0.0443(3) Uani d . . . 1.0 . .
S S5 0.65604(3) 0.47822(11) 0.53144(4) 0.0373(3) Uani d . . . 1.0 . .
S S6 0.47935(3) 0.37214(12) 0.35722(4) 0.0447(3) Uani d . . D 1.0 . .
S S7 0.70411(3) 0.66487(13) 0.50137(4) 0.0417(3) Uani d . . . 1.0 . .
S S8 0.59562(4) 0.86035(18) 0.25642(5) 0.0772(5) Uani d . . . 1.0 . .
S S9 0.71214(3) 0.99214(12) 0.52660(4) 0.0396(3) Uani d . . D 1.0 . .
S S11 0.61853(3) 0.94244(11) 0.60339(4) 0.0312(2) Uani d . . . 1.0 . .
S S12 0.45499(3) 0.80683(14) 0.39355(4) 0.0516(3) Uani d . . . 1.0 . .

loop_
_atom_site_aniso_label
_atom_site_aniso_U_11
_atom_site_aniso_U_22
_atom_site_aniso_U_33
_atom_site_aniso_U_12
_atom_site_aniso_U_13
_atom_site_aniso_U_23
C1 0.0211(18) 0.049(2) 0.0127(16) 0.0027(16) 0.0053(15) -0.0012(16)
C2 0.0176(17) 0.049(2) 0.0133(16) 0.0037(16) 0.0043(14) -0.0043(16)
C3 0.0153(17) 0.047(2) 0.0177(17) 0.0019(16) 0.0042(15) -0.0041(16)
C4 0.0159(17) 0.049(2) 0.0159(17) 0.0014(16) 0.0015(15) -0.0062(16)
C5 0.0174(18) 0.062(3) 0.0142(17) 0.0090(18) 0.0055(15) -0.0006(17)
C6 0.0133(17) 0.060(3) 0.0144(17) 0.0027(17) 0.0028(14) 0.0034(17)
C7 0.0203(18) 0.041(2) 0.0151(16) -0.0023(16) 0.0058(15) -0.0025(15)
C8 0.0204(18) 0.036(2) 0.0227(18) 0.0008(16) 0.0071(15) 0.0023(16)
C9 0.0196(17) 0.032(2) 0.0237(18) 0.0010(15) 0.0085(15) 0.0028(15)
C10 0.0155(17) 0.036(2) 0.0192(17) -0.0042(15) 0.0077(14) -0.0007(15)
C11 0.0223(18) 0.034(2) 0.0222(18) 0.0029(16) 0.0089(15) 0.0009(15)
C12 0.0231(18) 0.039(2) 0.0199(17) 0.0010(16) 0.0100(15) -0.0028(16)
C13 0.036(2) 0.032(2) 0.031(2) -0.0007(17) 0.0160(18) -0.0043(17)
C14 0.0228(18) 0.035(2) 0.0255(19) 0.0049(16) 0.0129(16) 0.0005(16)
C15 0.0206(18) 0.042(2) 0.0273(19) 0.0024(16) 0.0127(16) 0.0017(17)
C16 0.0257(19) 0.037(2) 0.0235(18) -0.0001(16) 0.0119(16) 0.0001(16)
C17 0.034(2) 0.037(2) 0.029(2) 0.0056(17) 0.0195(18) 0.0033(17)
C18 0.032(2) 0.050(3) 0.040(2) 0.0033(19) 0.026(2) 0.004(2)
C19 0.0238(19) 0.043(2) 0.040(2) -0.0011(17) 0.0173(18) -0.0008(19)
C20 0.048(3) 0.057(3) 0.026(2) 0.011(2) 0.017(2) 0.001(2)
C21 0.0202(19) 0.065(3) 0.0189(18) 0.0013(19) 0.0081(16) -0.0091(18)
C22 0.024(2) 0.069(3) 0.029(2) 0.000(2) 0.0111(18) 0.011(2)
C23 0.027(2) 0.070(3) 0.033(2) -0.005(2) 0.0099(19) 0.001(2)
C24 0.019(2) 0.085(3) 0.024(2) -0.001(2) 0.0078(17) -0.013(2)
C25 0.026(2) 0.084(4) 0.035(2) 0.017(2) 0.0041(19) -0.022(2)
C26 0.027(2) 0.065(3) 0.036(2) 0.014(2) 0.0012(19) -0.021(2)
C49 0.043(6) 0.083(7) 0.062(6) 0.012(5) 0.030(5) 0.020(6)
C50 0.088(9) 0.082(7) 0.067(7) -0.003(6) 0.020(7) 0.003(6)
N1 0.082(7) 0.079(6) 0.081(6) -0.031(5) 0.061(6) -0.021(5)
C27 0.033(4) 0.048(5) 0.050(5) -0.007(4) 0.016(4) -0.016(4)
C27A 0.035(5) 0.044(5) 0.025(4) -0.002(4) 0.004(4) -0.001(4)
C28 0.027(2) 0.066(3) 0.0182(18) 0.0080(19) 0.0097(17) -0.0025(18)
C29 0.0207(19) 0.074(3) 0.025(2) -0.0010(19) 0.0137(17) -0.007(2)
C30 0.029(2) 0.069(3) 0.026(2) -0.006(2) 0.0174(18) -0.006(2)
C31 0.033(2) 0.080(3) 0.0186(19) -0.011(2) 0.0080(18) 0.001(2)
C32 0.029(2) 0.094(4) 0.022(2) -0.016(2) 0.0044(18) 0.004(2)
C33 0.035(2) 0.077(3) 0.023(2) -0.007(2) 0.0147(19) 0.004(2)
C34 0.045(3) 0.059(3) 0.041(2) -0.007(2) 0.023(2) 0.010(2)
C35 0.029(3) 0.050(5) 0.015(3) 0.001(3) 0.013(2) -0.006(3)
C36 0.036(3) 0.050(5) 0.016(3) -0.007(3) 0.017(2) -0.013(3)
C37 0.044(3) 0.052(5) 0.025(3) -0.003(3) 0.020(3) -0.007(3)
C38 0.038(3) 0.053(4) 0.022(3) 0.002(3) 0.019(2) 0.003(3)
C39 0.029(3) 0.055(5) 0.024(3) 0.000(4) 0.011(2) -0.003(4)
C40 0.027(3) 0.049(5) 0.022(3) 0.002(3) 0.012(2) -0.005(3)
C41 0.062(5) 0.077(7) 0.042(5) 0.000(5) 0.003(4) 0.019(5)
S10 0.0402(13) 0.059(3) 0.0313(15) 0.0045(16) 0.0154(11) 0.0048(16)
C35A 0.028(4) 0.050(6) 0.020(4) -0.005(4) 0.016(3) 0.001(4)
C36A 0.036(4) 0.048(6) 0.020(4) -0.002(4) 0.017(3) -0.013(4)
C37A 0.044(4) 0.042(5) 0.019(4) -0.006(4) 0.025(3) -0.008(4)
C38A 0.040(4) 0.050(5) 0.021(3) 0.002(4) 0.017(3) 0.001(4)
C39A 0.031(4) 0.047(6) 0.023(4) 0.002(4) 0.016(3) -0.003(4)
C40A 0.025(4) 0.048(6) 0.019(4) 0.000(4) 0.013(3) -0.002(4)
C41A 0.045(7) 0.070(9) 0.040(6) 0.013(6) 0.005(5) 0.025(6)
S10A 0.070(3) 0.053(4) 0.027(2) 0.011(3) 0.017(2) 0.011(2)
C42 0.0183(18) 0.042(2) 0.0221(18) 0.0041(16) 0.0082(15) -0.0037(16)
C43 0.027(2) 0.047(2) 0.0235(19) 0.0064(17) 0.0131(17) 0.0009(17)
C44 0.0211(19) 0.044(2) 0.035(2) 0.0002(17) 0.0138(17) -0.0010(18)
C45 0.0191(19) 0.053(3) 0.028(2) -0.0003(17) 0.0072(17) -0.0042(18)
C46 0.027(2) 0.072(3) 0.0208(19) -0.002(2) 0.0086(17) 0.000(2)
C47 0.024(2) 0.065(3) 0.025(2) -0.0024(19) 0.0116(17) -0.0008(19)
C48 0.023(2) 0.067(3) 0.067(3) -0.011(2) 0.006(2) 0.005(3)
S1 0.0342(5) 0.0492(6) 0.0168(4) -0.0024(5) 0.0098(4) -0.0013(4)
S2 0.0244(5) 0.0351(5) 0.0176(4) 0.0002(4) 0.0082(4) -0.0007(4)
S3 0.0212(5) 0.0474(6) 0.0281(5) -0.0030(4) 0.0109(4) -0.0070(4)
S4 0.0569(7) 0.0535(7) 0.0318(5) 0.0076(6) 0.0302(5) 0.0036(5)
S5 0.0195(5) 0.0542(6) 0.0270(5) 0.0049(4) 0.0057(4) -0.0103(5)
S6 0.0195(5) 0.0590(7) 0.0393(6) -0.0006(5) 0.0057(4) -0.0045(5)
S7 0.0246(5) 0.0759(8) 0.0209(5) 0.0144(5) 0.0101(4) 0.0008(5)
S8 0.0474(8) 0.1350(14) 0.0231(6) -0.0394(8) 0.0028(5) 0.0153(7)
S9 0.0219(5) 0.0707(8) 0.0217(5) 0.0002(5) 0.0093(4) 0.0029(5)
S11 0.0198(4) 0.0485(6) 0.0189(4) 0.0019(4) 0.0066(4) -0.0066(4)
S12 0.0221(5) 0.0788(9) 0.0337(6) -0.0061(5) 0.0025(5) -0.0066(6)

loop_
_atom_type_symbol
_atom_type_description
_atom_type_scat_dispersion_real
_atom_type_scat_dispersion_imag
_atom_type_scat_source
C C 0.0033 0.0016 'International Tables Vol C Tables 4.2.6.8 and 6.1.1.4'
H H 0.0000 0.0000 'International Tables Vol C Tables 4.2.6.8 and 6.1.1.4'
S S 0.1246 0.1234 'International Tables Vol C Tables 4.2.6.8 and 6.1.1.4'
N N 0.0061 0.0033 'International Tables Vol C Tables 4.2.6.8 and 6.1.1.4'

loop_
_geom_angle_atom_site_label_1
_geom_angle_atom_site_label_2
_geom_angle_atom_site_label_3
_geom_angle_site_symmetry_1
_geom_angle_site_symmetry_3
_geom_angle
_geom_angle_publ_flag
C2 C1 C6 . . 120.3(4) ?
C2 C1 S1 . . 121.8(3) ?
C6 C1 S1 . . 117.6(3) ?
C1 C2 C3 . . 119.3(3) ?
C1 C2 S11 . . 119.8(3) ?
C3 C2 S11 . . 120.7(3) ?
C2 C3 C4 . . 119.5(4) ?
C2 C3 S3 . . 122.6(3) ?
C4 C3 S3 . . 117.7(3) ?
C5 C4 C3 . . 120.4(4) ?
C5 C4 S5 . . 119.1(3) ?
C3 C4 S5 . . 120.5(3) ?
C4 C5 C6 . . 119.6(3) ?
C4 C5 S7 . . 119.9(3) ?
C6 C5 S7 . . 120.4(3) ?
C1 C6 C5 . . 120.0(3) ?
C1 C6 S9 . . 119.8(3) ?
C5 C6 S9 . . 120.1(3) ?
C12 C7 C8 . . 119.8(3) ?
C12 C7 S1 . . 123.5(3) ?
C8 C7 S1 . . 116.4(3) ?
C7 C8 C9 . . 120.8(3) ?
C7 C8 H8 . . 119.6 ?
C9 C8 H8 . . 119.6 ?
C10 C9 C8 . . 119.5(3) ?
C10 C9 H9 . . 120.3 ?
C8 C9 H9 . . 120.3 ?
C9 C10 C11 . . 119.6(3) ?
C9 C10 S2 . . 123.9(3) ?
C11 C10 S2 . . 116.4(3) ?
C12 C11 C10 . . 120.4(3) ?
C12 C11 H11 . . 119.8 ?
C10 C11 H11 . . 119.8 ?
C7 C12 C11 . . 119.9(3) ?
C7 C12 H12 . . 120.1 ?
C11 C12 H12 . . 120.1 ?
S2 C13 H13A . . 109.5 ?
S2 C13 H13B . . 109.5 ?
H13A C13 H13B . . 109.5 ?
S2 C13 H13C . . 109.5 ?
H13A C13 H13C . . 109.5 ?
H13B C13 H13C . . 109.5 ?
C15 C14 C19 . . 119.1(3) ?
C15 C14 S3 . . 123.8(3) ?
C19 C14 S3 . . 117.0(3) ?
C14 C15 C16 . . 120.7(3) ?
C14 C15 H15 . . 119.6 ?
C16 C15 H15 . . 119.6 ?
C15 C16 C17 . . 120.1(3) ?
C15 C16 H16 . . 120.0 ?
C17 C16 H16 . . 120.0 ?
C16 C17 C18 . . 119.0(3) ?
C16 C17 S4 . . 124.9(3) ?
C18 C17 S4 . . 116.0(3) ?
C19 C18 C17 . . 120.5(4) ?
C19 C18 H18 . . 119.7 ?
C17 C18 H18 . . 119.7 ?
C18 C19 C14 . . 120.5(4) ?
C18 C19 H19 . . 119.8 ?
C14 C19 H19 . . 119.8 ?
S4 C20 H20A . . 109.5 ?
S4 C20 H20B . . 109.5 ?
H20A C20 H20B . . 109.5 ?
S4 C20 H20C . . 109.5 ?
H20A C20 H20C . . 109.5 ?
H20B C20 H20C . . 109.5 ?
C26 C21 C22 . . 117.8(4) ?
C26 C21 S5 . . 126.3(3) ?
C22 C21 S5 . . 115.7(3) ?
C23 C22 C21 . . 121.0(4) ?
C23 C22 H22 . . 119.5 ?
C21 C22 H22 . . 119.5 ?
C24 C23 C22 . . 120.5(4) ?
C24 C23 H23 . . 119.8 ?
C22 C23 H23 . . 119.8 ?
C23 C24 C25 . . 118.9(4) ?
C23 C24 S6 . . 121.1(4) ?
C25 C24 S6 . . 120.0(3) ?
C24 C25 C26 . . 120.7(4) ?
C24 C25 H25 . . 119.6 ?
C26 C25 H25 . . 119.6 ?
C25 C26 C21 . . 121.0(4) ?
C25 C26 H26 . . 119.5 ?
C21 C26 H26 . . 119.5 ?
N1 C49 C50 . . 179.0(12) ?
C49 C50 H50A . . 109.5 ?
C49 C50 H50B . . 109.5 ?
H50A C50 H50B . . 109.5 ?
C49 C50 H50C . . 109.5 ?
H50A C50 H50C . . 109.5 ?
H50B C50 H50C . . 109.5 ?
S6 C27 H27A . . 109.5 ?
S6 C27 H27B . . 109.5 ?
H27A C27 H27B . . 109.5 ?
S6 C27 H27C . . 109.5 ?
H27A C27 H27C . . 109.5 ?
H27B C27 H27C . . 109.5 ?
S6 C27A H27D . . 109.5 ?
S6 C27A H27E . . 109.5 ?
H27D C27A H27E . . 109.5 ?
S6 C27A H27F . . 109.5 ?
H27D C27A H27F . . 109.5 ?
H27E C27A H27F . . 109.5 ?
C29 C28 C33 . . 120.0(3) ?
C29 C28 S7 . . 119.7(3) ?
C33 C28 S7 . . 120.3(3) ?
C28 C29 C30 . . 120.2(4) ?
C28 C29 H29 . . 119.9 ?
C30 C29 H29 . . 119.9 ?
C29 C30 C31 . . 120.2(4) ?
C29 C30 H30 . . 119.9 ?
C31 C30 H30 . . 119.9 ?
C30 C31 C32 . . 119.0(4) ?
C30 C31 S8 . . 123.8(3) ?
C32 C31 S8 . . 117.2(3) ?
C33 C32 C31 . . 121.0(4) ?
C33 C32 H32 . . 119.5 ?
C31 C32 H32 . . 119.5 ?
C32 C33 C28 . . 119.6(4) ?
C32 C33 H33 . . 120.2 ?
C28 C33 H33 . . 120.2 ?
S8 C34 H34A . . 109.5 ?
S8 C34 H34B . . 109.5 ?
H34A C34 H34B . . 109.5 ?
S8 C34 H34C . . 109.5 ?
H34A C34 H34C . . 109.5 ?
H34B C34 H34C . . 109.5 ?
C40 C35 C36 . . 118.8(6) ?
C40 C35 S9 . . 120.4(8) ?
C36 C35 S9 . . 120.8(8) ?
C37 C36 C35 . . 121.1(6) ?
C37 C36 H36 . . 119.4 ?
C35 C36 H36 . . 119.4 ?
C36 C37 C38 . . 120.4(7) ?
C36 C37 H37 . . 119.8 ?
C38 C37 H37 . . 119.8 ?
C37 C38 C39 . . 119.0(6) ?
C37 C38 S10 . . 118.0(6) ?
C39 C38 S10 . . 123.0(6) ?
C38 C39 C40 . . 120.3(7) ?
C38 C39 H39 . . 119.8 ?
C40 C39 H39 . . 119.8 ?
C35 C40 C39 . . 120.0(7) ?
C35 C40 H40 . . 120.0 ?
C39 C40 H40 . . 120.0 ?
S10 C41 H41A . . 109.5 ?
S10 C41 H41B . . 109.5 ?
H41A C41 H41B . . 109.5 ?
S10 C41 H41C . . 109.5 ?
H41A C41 H41C . . 109.5 ?
H41B C41 H41C . . 109.5 ?
C41 S10 C38 . . 104.9(5) ?
C36A C35A C40A . . 120.0 ?
C36A C35A S9 . . 114.3(11) ?
C40A C35A S9 . . 125.6(11) ?
C35A C36A C37A . . 120.0 ?
C35A C36A H36A . . 120.0 ?
C37A C36A H36A . . 120.0 ?
C38A C37A C36A . . 120.0 ?
C38A C37A H37A . . 120.0 ?
C36A C37A H37A . . 120.0 ?
C37A C38A C39A . . 120.0 ?
C37A C38A S10A . . 117.5(7) ?
C39A C38A S10A . . 122.2(7) ?
C40A C39A C38A . . 120.0 ?
C40A C39A H39A . . 120.0 ?
C38A C39A H39A . . 120.0 ?
C39A C40A C35A . . 120.0 ?
C39A C40A H40A . . 120.0 ?
C35A C40A H40A . . 120.0 ?
S10A C41A H41D . . 109.5 ?
S10A C41A H41E . . 109.5 ?
H41D C41A H41E . . 109.5 ?
S10A C41A H41F . . 109.5 ?
H41D C41A H41F . . 109.5 ?
H41E C41A H41F . . 109.5 ?
C38A S10A C41A . . 102.1(6) ?
C47 C42 C43 . . 118.9(3) ?
C47 C42 S11 . . 120.9(3) ?
C43 C42 S11 . . 120.1(3) ?
C42 C43 C44 . . 120.9(4) ?
C42 C43 H43 . . 119.5 ?
C44 C43 H43 . . 119.5 ?
C45 C44 C43 . . 119.7(4) ?
C45 C44 H44 . . 120.2 ?
C43 C44 H44 . . 120.2 ?
C44 C45 C46 . . 119.2(3) ?
C44 C45 S12 . . 124.3(3) ?
C46 C45 S12 . . 116.5(3) ?
C47 C46 C45 . . 121.0(4) ?
C47 C46 H46 . . 119.5 ?
C45 C46 H46 . . 119.5 ?
C46 C47 C42 . . 120.3(4) ?
C46 C47 H47 . . 119.8 ?
C42 C47 H47 . . 119.8 ?
S12 C48 H48A . . 109.5 ?
S12 C48 H48B . . 109.5 ?
H48A C48 H48B . . 109.5 ?
S12 C48 H48C . . 109.5 ?
H48A C48 H48C . . 109.5 ?
H48B C48 H48C . . 109.5 ?
C1 S1 C7 . . 104.74(17) ?
C10 S2 C13 . . 103.18(17) ?
C3 S3 C14 . . 103.20(17) ?
C17 S4 C20 . . 104.01(19) ?
C4 S5 C21 . . 103.05(18) ?
C24 S6 C27A . . 104.4(3) ?
C24 S6 C27 . . 106.7(3) ?
C5 S7 C28 . . 101.50(17) ?
C31 S8 C34 . . 104.4(2) ?
C35A S9 C6 . . 98.6(8) ?
C6 S9 C35 . . 103.2(5) ?
C42 S11 C2 . . 97.75(16) ?
C45 S12 C48 . . 104.0(2) ?

loop_
_geom_bond_atom_site_label_1
_geom_bond_atom_site_label_2
_geom_bond_site_symmetry_2
_geom_bond_distance
_geom_bond_publ_flag
C1 C2 . 1.405(5) ?
C1 C6 . 1.407(5) ?
C1 S1 . 1.769(4) ?
C2 C3 . 1.410(5) ?
C2 S11 . 1.784(4) ?
C3 C4 . 1.414(5) ?
C3 S3 . 1.766(4) ?
C4 C5 . 1.403(5) ?
C4 S5 . 1.769(4) ?
C5 C6 . 1.408(6) ?
C5 S7 . 1.783(4) ?
C6 S9 . 1.777(4) ?
C7 C12 . 1.387(5) ?
C7 C8 . 1.389(5) ?
C7 S1 . 1.774(3) ?
C8 C9 . 1.394(5) ?
C8 H8 . 0.95 ?
C9 C10 . 1.391(5) ?
C9 H9 . 0.95 ?
C10 C11 . 1.400(5) ?
C10 S2 . 1.769(3) ?
C11 C12 . 1.389(5) ?
C11 H11 . 0.95 ?
C12 H12 . 0.95 ?
C13 S2 . 1.797(4) ?
C13 H13A . 0.98 ?
C13 H13B . 0.98 ?
C13 H13C . 0.98 ?
C14 C15 . 1.387(5) ?
C14 C19 . 1.396(5) ?
C14 S3 . 1.769(4) ?
C15 C16 . 1.392(5) ?
C15 H15 . 0.95 ?
C16 C17 . 1.393(5) ?
C16 H16 . 0.95 ?
C17 C18 . 1.399(5) ?
C17 S4 . 1.760(4) ?
C18 C19 . 1.380(5) ?
C18 H18 . 0.95 ?
C19 H19 . 0.95 ?
C20 S4 . 1.798(4) ?
C20 H20A . 0.98 ?
C20 H20B . 0.98 ?
C20 H20C . 0.98 ?
C21 C26 . 1.384(6) ?
C21 C22 . 1.388(6) ?
C21 S5 . 1.772(4) ?
C22 C23 . 1.386(5) ?
C22 H22 . 0.95 ?
C23 C24 . 1.377(6) ?
C23 H23 . 0.95 ?
C24 C25 . 1.377(6) ?
C24 S6 . 1.771(4) ?
C25 C26 . 1.382(5) ?
C25 H25 . 0.95 ?
C26 H26 . 0.95 ?
C49 N1 . 1.035(11) ?
C49 C50 . 1.523(12) ?
C50 H50A . 0.98 ?
C50 H50B . 0.98 ?
C50 H50C . 0.98 ?
C27 S6 . 1.891(7) ?
C27 H27A . 0.98 ?
C27 H27B . 0.98 ?
C27 H27C . 0.98 ?
C27A S6 . 1.865(8) ?
C27A H27D . 0.98 ?
C27A H27E . 0.98 ?
C27A H27F . 0.98 ?
C28 C29 . 1.387(6) ?
C28 C33 . 1.397(5) ?
C28 S7 . 1.785(4) ?
C29 C30 . 1.388(5) ?
C29 H29 . 0.95 ?
C30 C31 . 1.392(5) ?
C30 H30 . 0.95 ?
C31 C32 . 1.400(6) ?
C31 S8 . 1.763(4) ?
C32 C33 . 1.376(5) ?
C32 H32 . 0.95 ?
C33 H33 . 0.95 ?
C34 S8 . 1.772(4) ?
C34 H34A . 0.98 ?
C34 H34B . 0.98 ?
C34 H34C . 0.98 ?
C35 C40 . 1.387(8) ?
C35 C36 . 1.391(9) ?
C35 S9 . 1.794(8) ?
C36 C37 . 1.380(8) ?
C36 H36 . 0.95 ?
C37 C38 . 1.384(9) ?
C37 H37 . 0.95 ?
C38 C39 . 1.397(9) ?
C38 S10 . 1.777(7) ?
C39 C40 . 1.399(8) ?
C39 H39 . 0.95 ?
C40 H40 . 0.95 ?
C41 S10 . 1.767(8) ?
C41 H41A . 0.98 ?
C41 H41B . 0.98 ?
C41 H41C . 0.98 ?
C35A C36A . 1.39 ?
C35A C40A . 1.39 ?
C35A S9 . 1.745(9) ?
C36A C37A . 1.39 ?
C36A H36A . 0.95 ?
C37A C38A . 1.39 ?
C37A H37A . 0.95 ?
C38A C39A . 1.39 ?
C38A S10A . 1.760(9) ?
C39A C40A . 1.39 ?
C39A H39A . 0.95 ?
C40A H40A . 0.95 ?
C41A S10A . 1.794(11) ?
C41A H41D . 0.98 ?
C41A H41E . 0.98 ?
C41A H41F . 0.98 ?
C42 C47 . 1.389(5) ?
C42 C43 . 1.390(5) ?
C42 S11 . 1.774(3) ?
C43 C44 . 1.394(5) ?
C43 H43 . 0.95 ?
C44 C45 . 1.386(5) ?
C44 H44 . 0.95 ?
C45 C46 . 1.394(6) ?
C45 S12 . 1.765(4) ?
C46 C47 . 1.376(5) ?
C46 H46 . 0.95 ?
C47 H47 . 0.95 ?
C48 S12 . 1.789(5) ?
C48 H48A . 0.98 ?
C48 H48B . 0.98 ?
C48 H48C . 0.98 ?
